data_2000717
loop_
_publ_author_name
'Simard, M.'
'Beaudoin, S.'
'Hanessian, S.'

_publ_section_title
;
 Structure of a chiral bicyclic \b-hydroxyphosphonamide - a product of
 kinetic resolution in an olefination reaction, C~22~H~35~N~2~O~2~P
;
_journal_issue 8
_journal_name_full 'Acta Crystallographica Section C'
_journal_page_first 1535
_journal_page_last 1537
_journal_paper_doi 10.1107/S0108270191014695
_journal_volume 48
_journal_year 1992
_chemical_formula_moiety 'C22 H35 N2 O2 P1'
_chemical_formula_sum 'C22 H35 N2 O2 P'
_chemical_formula_weight 390.51
_symmetry_cell_setting monoclinic
_symmetry_space_group_name_H-M 'P 1 21 1'
_cell_angle_alpha 90
_cell_angle_beta 92.29(3)
_cell_angle_gamma 90
_cell_formula_units_Z 2
_cell_length_a 9.101(3)
_cell_length_b 8.612(6)
_cell_length_c 13.790(5)
_cell_volume 1080.0(9)
_diffrn_radiation_type Mo
_diffrn_radiation_wavelength 0.71069
_exptl_absorpt_coefficient_mu 0.14
_exptl_crystal_density_diffrn 1.201
_cod_data_source_file cd0066.cif
_cod_data_source_block cd0066a
_cod_original_sg_symbol_H-M 'P 21'
_cod_original_formula_sum 'C22 H35 N2 O2 P1'
_cod_database_code 2000717

loop_
_atom_site_label
_atom_site_fract_x
_atom_site_fract_y
_atom_site_fract_z
_atom_site_U_iso_or_equiv
P .93288(13) .50000(16) .70689(8) .048
O(1) .9573(3) .6491(4) .6561(2) .062
O(21) .6626(3) .7268(4) .6538(2) .055
N(1) 1.0393(4) .4665(6) .8061(2) .059
N(2) .9785(4) .3368(5) .6527(2) .048
C(1) 1.0703(5) .3020(7) .8117(3) .064
C(2) 1.2050(5) .2516(9) .8748(3) .101
C(3) 1.2167(6) .0762(9) .8680(4) .119
C(4) 1.2188(6) .0152(10) .7627(4) .116
C(5) 1.0899(6) .0786(7) .6989(4) .084
C(6) 1.0933(5) .2536(7) .7092(3) .059
C(7) .9935(5) .3313(8) .5466(3) .068
C(8) 1.0242(6) .5588(9) .8937(4) .101
C(9) .7401(4) .4941(7) .7433(3) .041
C(11) .7006(4) .3442(6) .7903(3) .040
C(12) .6907(4) .2048(6) .7414(3) .048
C(13) .6578(5) .0665(6) .7881(3) .061
C(14) .6349(5) .0685(7) .8862(4) .073
C(15) .6433(5) .2052(7) .9356(3) .070
C(16) .6753(5) .3414(6) .8892(3) .052
C(21) .6290(4) .5666(5) .6657(3) .039
C(22) .6356(4) .4865(7) .5671(3) .049
C(23) .5236(5) .5485(6) .4916(4) .058
C(24) .3699(5) .5340(7) .5281(3) .066
C(25) .3616(5) .6217(6) .6236(3) .059
C(26) .4693(4) .5584(6) .7014(3) .043
C(27) .4496(5) .6459(7) .7956(3) .063
H(O21) .760(6) .754(8) .649(4) ?
H(1) .985(4) .236(5) .840(2) ?
H(21) 1.292(5) .316(7) .854(3) ?
H(22) 1.181(4) .305(7) .937(3) ?
H(31) 1.301(5) .042(8) .901(3) ?
H(32) 1.128(4) .014(7) .894(3) ?
H(41) 1.182(5) -.114(6) .768(3) ?
H(42) 1.311(5) .054(7) .736(3) ?
H(51) .979(5) .033(8) .706(3) ?
H(52) 1.110(4) .045(6) .636(3) ?
H(6) 1.193(3) .297(5) .688(2) ?
H(71) .919(4) .400(5) .507(3) ?
H(72) .974(8) .225(9) .513(5) ?
H(73) 1.084(4) .358(6) .522(3) ?
H(81) 1.008(7) .659(9) .869(4) ?
H(82) 1.124(4) .551(6) .935(3) ?
H(83) .943(5) .545(7) .927(3) ?
H(9) .737(3) .574(4) .791(2) ?
H(12) .697(4) .201(5) .676(3) ?
H(13) .657(4) -.047(5) .750(3) ?
H(14) .622(4) -.048(5) .920(3) ?
H(15) .626(4) .193(5) 1.005(3) ?
H(16) .680(3) .438(4) .923(2) ?
H(221) .628(3) .366(5) .578(2) ?
H(222) .726(3) .507(5) .543(2) ?
H(231) .530(4) .473(5) .435(2) ?
H(232) .550(4) .669(5) .477(2) ?
H(241) .296(4) .583(5) .483(2) ?
H(242) .355(4) .418(4) .537(2) ?
H(251) .372(4) .754(5) .606(3) ?
H(252) .266(4) .601(5) .647(2) ?
H(26) .448(4) .429(4) .707(2) ?
H(271) .514(4) .606(5) .844(2) ?
H(272) .347(3) .636(4) .813(2) ?
H(273) .472(4) .759(6) .786(3) ?

loop_
_geom_bond_atom_site_label_1
_geom_bond_atom_site_label_2
_geom_bond_distance
P O(1) 1.484(4)
P N(1) 1.670(4)
P N(2) 1.653(4)
P C(9) 1.845(4)
N(1) C(1) 1.446(8)
N(1) C(8) 1.457(7)
N(2) C(6) 1.465(6)
N(2) C(7) 1.476(5)
C(1) C(2) 1.537(7)
C(1) C(6) 1.496(6)
C(2) C(3) 1.518(11)
C(3) C(4) 1.545(8)
C(4) C(5) 1.538(8)
C(5) C(6) 1.514(8)
C(9) C(11) 1.495(7)
C(9) C(21) 1.572(6)
C(11) C(12) 1.378(7)
C(11) C(16) 1.392(6)
C(12) C(13) 1.392(7)
C(13) C(14) 1.377(7)
C(14) C(15) 1.361(8)
C(15) C(16) 1.373(8)
O(21) C(21) 1.424(6)
C(21) C(22) 1.528(6)
C(21) C(26) 1.555(6)
C(22) C(23) 1.524(6)
C(23) C(24) 1.511(6)
C(24) C(25) 1.523(7)
C(25) C(26) 1.525(6)
C(26) C(27) 1.519(6)
C(1) H(1) 1.05(3)
C(2) H(21) 1.02(5)
C(2) H(22) 1.00(4)
C(3) H(31) 0.92(5)
C(3) H(32) 1.04(4)
C(4) H(41) 1.16(5)
C(4) H(42) 0.99(5)
C(5) H(51) 1.09(5)
C(5) H(52) 0.94(4)
C(6) H(6) 1.03(3)
C(7) H(71) 1.04(4)
C(7) H(72) 1.04(8)
C(7) H(73) 0.93(4)
C(8) H(81) 0.94(7)
C(8) H(82) 1.05(4)
C(8) H(83) 0.89(4)
C(9) H(9) 0.95(3)
C(12) H(12) 0.91(4)
C(13) H(13) 1.11(4)
C(14) H(14) 1.11(4)
C(15) H(15) 0.98(4)
C(16) H(16) 0.95(3)
C(22) H(221) 1.05(4)
C(22) H(222) 0.92(3)
C(23) H(231) 1.02(4)
C(23) H(232) 1.08(4)
C(24) H(241) 0.99(4)
C(24) H(242) 1.02(4)
C(25) H(251) 1.17(4)
C(25) H(252) 0.96(4)
C(26) H(26) 1.13(3)
C(27) H(271) 0.94(3)
C(27) H(272) 0.98(3)
C(27) H(273) 1.00(5)
